data_7231359
loop_
_publ_author_name
'Deng, Shu-Qi'
'Mo, Xiao-Jing'
'Feng, Yin'
'Cai, Song-Liang'
'Zhang, Wei-Guang'
'Zheng, Sheng-Run'

_publ_section_title
;
 Construction of d10 metal coordination polymers based on in situ formed
 3,5-di(1H-1,2,4-triazol-1-yl)benzoic acid from different precursors:
 influence of in situ hydrolysis reactions on assembly process
;
_journal_issue 37
_journal_name_full CrystEngComm
_journal_page_first 5531
_journal_paper_doi 10.1039/C8CE01233D
_journal_volume 20
_journal_year 2018
_chemical_formula_sum 'C22 H16 Cd N12 O5'
_chemical_formula_weight 640.87
_space_group_crystal_system monoclinic
_space_group_IT_number 15
_space_group_name_Hall '-C 2yc'
_space_group_name_H-M_alt 'C 1 2/c 1'
_symmetry_space_group_name_Hall '-C 2yc'
_symmetry_space_group_name_H-M 'C 1 2/c 1'
_atom_sites_solution_hydrogens mixed
_audit_creation_method SHELXL-2016/6
_audit_update_record
;
2018-07-23 deposited with the CCDC.
2018-08-13 downloaded from the CCDC.
;
_cell_angle_alpha 90
_cell_angle_beta 104.8020(10)
_cell_angle_gamma 90
_cell_formula_units_Z 8
_cell_length_a 34.2197(12)
_cell_length_b 7.8669(3)
_cell_length_c 18.9490(7)
_cell_measurement_reflns_used 765
_cell_measurement_temperature 298(2)
_cell_measurement_theta_max 22.322
_cell_measurement_theta_min 4.015
_cell_volume 4931.8(3)
_computing_structure_refinement 'SHELXL-2016/6 (Sheldrick, 2016)'
_diffrn_ambient_temperature 298(2)
_diffrn_measured_fraction_theta_full 0.997
_diffrn_measured_fraction_theta_max 0.997
_diffrn_measurement_device_type 'CCD area detector'
_diffrn_measurement_method 'phi and omega scans'
_diffrn_radiation_type MoK\a
_diffrn_radiation_wavelength 0.71073
_diffrn_reflns_av_R_equivalents 0.0229
_diffrn_reflns_av_unetI/netI 0.0158
_diffrn_reflns_Laue_measured_fraction_full 0.997
_diffrn_reflns_Laue_measured_fraction_max 0.997
_diffrn_reflns_limit_h_max 44
_diffrn_reflns_limit_h_min -44
_diffrn_reflns_limit_k_max 10
_diffrn_reflns_limit_k_min -10
_diffrn_reflns_limit_l_max 24
_diffrn_reflns_limit_l_min -24
_diffrn_reflns_number 37445
_diffrn_reflns_point_group_measured_fraction_full 0.997
_diffrn_reflns_point_group_measured_fraction_max 0.997
_diffrn_reflns_theta_full 25.242
_diffrn_reflns_theta_max 27.535
_diffrn_reflns_theta_min 2.944
_exptl_absorpt_coefficient_mu 0.947
_exptl_crystal_colour colorless
_exptl_crystal_density_diffrn 1.726
_exptl_crystal_description block
_exptl_crystal_F_000 2560
_exptl_crystal_size_max 0.33
_exptl_crystal_size_mid 0.30
_exptl_crystal_size_min 0.28
_refine_diff_density_max 1.009
_refine_diff_density_min -0.402
_refine_diff_density_rms 0.076
_refine_ls_extinction_method none
_refine_ls_goodness_of_fit_ref 1.059
_refine_ls_hydrogen_treatment constr
_refine_ls_matrix_type full
_refine_ls_number_parameters 397
_refine_ls_number_reflns 5663
_refine_ls_number_restraints 0
_refine_ls_restrained_S_all 1.059
_refine_ls_R_factor_all 0.0306
_refine_ls_R_factor_gt 0.0265
_refine_ls_shift/su_max 0.004
_refine_ls_shift/su_mean 0.000
_refine_ls_structure_factor_coef Fsqd
_refine_ls_weighting_details 'w=1/[\s^2^(Fo^2^)+(0.0373P)^2^+10.8279P] where P=(Fo^2^+2Fc^2^)/3'
_refine_ls_weighting_scheme calc
_refine_ls_wR_factor_gt 0.0723
_refine_ls_wR_factor_ref 0.0745
_reflns_Friedel_coverage 0.000
_reflns_number_gt 5105
_reflns_number_total 5663
_reflns_threshold_expression 'I > 2\s(I)'
_cod_data_source_file c8ce01233d2.cif
_cod_data_source_block 4Cd
_cod_depositor_comments 'Adding full bibliography for 7231353--7231359.cif.'
_cod_database_code 7231359
_shelx_shelxl_version_number 2016/6
_shelx_space_group_comment
;
The symmetry employed for this shelxl refinement is uniquely defined
by the following loop, which should always be used as a source of
symmetry information in preference to the above space-group names.
They are only intended as comments.
;

loop_
_space_group_symop_operation_xyz
'x, y, z'
'-x, y, -z+1/2'
'x+1/2, y+1/2, z'
'-x+1/2, y+1/2, -z+1/2'
'-x, -y, -z'
'x, -y, z-1/2'
'-x+1/2, -y+1/2, -z'
'x+1/2, -y+1/2, z-1/2'

loop_
_atom_site_label
_atom_site_type_symbol
_atom_site_fract_x
_atom_site_fract_y
_atom_site_fract_z
_atom_site_U_iso_or_equiv
_atom_site_adp_type
_atom_site_occupancy
_atom_site_site_symmetry_order
_atom_site_calc_flag
_atom_site_refinement_flags_posn
_atom_site_refinement_flags_adp
_atom_site_refinement_flags_occupancy
_atom_site_disorder_assembly
_atom_site_disorder_group
Cd1 Cd 0.60943(2) 0.04998(2) 0.22063(2) 0.02338(6) Uani 1 1 d . . . . .
O4 O 0.82992(6) 0.3870(3) 0.21883(10) 0.0461(5) Uani 1 1 d . . . . .
O3 O 0.84206(5) 0.6319(3) 0.17324(11) 0.0440(5) Uani 1 1 d . . . . .
N7 N 0.68320(5) 0.2799(2) 0.08188(9) 0.0253(4) Uani 1 1 d . . . . .
N4 N 0.57187(6) -0.6516(3) 0.55304(11) 0.0325(4) Uani 1 1 d . . . . .
C20 C 0.63028(7) 0.1369(3) 0.06319(13) 0.0340(5) Uani 1 1 d . . . . .
H20A H 0.607078 0.077144 0.040108 0.041 Uiso 1 1 calc R U . . .
N11 N 0.78007(8) 0.6449(4) -0.09966(13) 0.0517(6) Uani 1 1 d . . . . .
O2 O 0.43393(6) -0.6807(3) 0.28118(11) 0.0561(6) Uani 1 1 d . . . . .
N10 N 0.74785(6) 0.5598(3) -0.08700(10) 0.0301(4) Uani 1 1 d . . . . .
N1 N 0.54624(6) -0.2374(3) 0.35857(12) 0.0379(5) Uani 1 1 d . . . . .
O1 O 0.44773(5) -0.8651(2) 0.37064(12) 0.0478(5) Uani 1 1 d . . . . .
C22 C 0.76963(10) 0.6602(5) -0.17092(16) 0.0572(9) Uani 1 1 d . . . . .
H22A H 0.785980 0.714669 -0.196265 0.069 Uiso 1 1 calc R U . . .
N6 N 0.59610(6) -0.7957(3) 0.65219(11) 0.0363(5) Uani 1 1 d . . . . .
C17 C 0.74783(7) 0.5088(3) -0.01485(11) 0.0256(4) Uani 1 1 d . . . . .
N12 N 0.73372(8) 0.5919(4) -0.20499(13) 0.0590(8) Uani 1 1 d . . . . .
N8 N 0.65383(6) 0.2093(3) 0.02727(10) 0.0329(4) Uani 1 1 d . . . . .
C14 C 0.75099(7) 0.3906(3) 0.12340(11) 0.0262(4) Uani 1 1 d . . . . .
H14A H 0.752278 0.346916 0.169538 0.031 Uiso 1 1 calc R U . . .
N9 N 0.64247(6) 0.1560(3) 0.13697(10) 0.0307(4) Uani 1 1 d . . . . .
N3 N 0.57304(7) -0.0543(3) 0.29971(13) 0.0371(5) Uani 1 1 d . . . . .
C16 C 0.71439(7) 0.4266(3) -0.00262(11) 0.0266(4) Uani 1 1 d . . . . .
H16A H 0.691158 0.410722 -0.040179 0.032 Uiso 1 1 calc R U . . .
C15 C 0.71663(6) 0.3687(3) 0.06741(11) 0.0241(4) Uani 1 1 d . . . . .
C3 C 0.51430(7) -0.6856(3) 0.44808(12) 0.0285(5) Uani 1 1 d . . . . .
H3A H 0.507519 -0.785868 0.468066 0.034 Uiso 1 1 calc R U . . .
C18 C 0.78204(7) 0.5395(3) 0.04101(12) 0.0272(4) Uani 1 1 d . . . . .
H18A H 0.803641 0.600045 0.032188 0.033 Uiso 1 1 calc R U . . .
C19 C 0.67579(7) 0.2467(3) 0.14644(12) 0.0291(5) Uani 1 1 d . . . . .
H19A H 0.691787 0.282290 0.191377 0.035 Uiso 1 1 calc R U . . .
C7 C 0.50125(7) -0.4784(3) 0.35199(13) 0.0334(5) Uani 1 1 d . . . . .
H7A H 0.485662 -0.438157 0.307525 0.040 Uiso 1 1 calc R U . . .
N5 N 0.60580(10) -0.5665(4) 0.58924(16) 0.0682(10) Uani 1 1 d . . . . .
C6 C 0.53504(7) -0.3902(3) 0.38948(13) 0.0324(5) Uani 1 1 d . . . . .
C4 C 0.54780(7) -0.5936(3) 0.48466(13) 0.0288(5) Uani 1 1 d . . . . .
C2 C 0.49083(7) -0.6279(3) 0.38152(13) 0.0295(5) Uani 1 1 d . . . . .
C11 C 0.56664(7) -0.7851(3) 0.59207(14) 0.0347(5) Uani 1 1 d . . . . .
H11A H 0.545145 -0.860873 0.578896 0.042 Uiso 1 1 calc R U . . .
C5 C 0.55890(7) -0.4454(3) 0.45550(14) 0.0333(5) Uani 1 1 d . . . . .
H5A H 0.581749 -0.384952 0.479719 0.040 Uiso 1 1 calc R U . . .
C12 C 0.82107(7) 0.5002(3) 0.17159(12) 0.0288(5) Uani 1 1 d . . . . .
C10 C 0.61844(10) -0.6593(4) 0.64800(17) 0.0589(9) Uani 1 1 d . . . . .
H10A H 0.641466 -0.631778 0.684357 0.071 Uiso 1 1 calc R U . . .
C13 C 0.78360(7) 0.4783(3) 0.11043(11) 0.0258(4) Uani 1 1 d . . . . .
C21 C 0.72106(9) 0.5295(5) -0.15017(14) 0.0493(8) Uani 1 1 d . . . . .
H21A H 0.696752 0.472074 -0.154995 0.059 Uiso 1 1 calc R U . . .
C1 C 0.45462(7) -0.7315(3) 0.34147(15) 0.0370(6) Uani 1 1 d . . . . .
C9 C 0.57126(12) -0.2103(4) 0.3199(2) 0.0672(11) Uani 1 1 d . . . . .
H9 H 0.587063 -0.295997 0.307659 0.081 Uiso 1 1 d R U . A .
O1W O 0.87734(12) 0.9450(5) 0.1533(3) 0.1249(16) Uani 1 1 d . . . . .
N2 N 0.5304(6) -0.090(2) 0.3702(14) 0.106(11) Uani 0.3333 1 d . . P A 1
C8 C 0.5474(7) 0.015(2) 0.3300(11) 0.081(11) Uani 0.3333 1 d . . P A 1
H8 H 0.540955 0.130161 0.324554 0.098 Uiso 0.3333 1 calc R U P A 1
N2' N 0.5491(4) -0.075(2) 0.3971(7) 0.043(3) Uani 0.3333 1 d . . P A 2
C8' C 0.5649(5) 0.0209(18) 0.3589(8) 0.040(3) Uani 0.3333 1 d . . P A 2
H8' H 0.570477 0.134813 0.370245 0.048 Uiso 0.3333 1 calc R U P A 2
N2'' N 0.5140(3) -0.1308(19) 0.3280(8) 0.056(4) Uani 0.3333 1 d . . P A 3
C8'' C 0.5324(4) -0.016(2) 0.2947(8) 0.050(4) Uani 0.3333 1 d . . P A 3
H8'' H 0.519434 0.079452 0.270685 0.060 Uiso 0.3333 1 calc R U P A 3

loop_
_atom_site_aniso_label
_atom_site_aniso_U_11
_atom_site_aniso_U_22
_atom_site_aniso_U_33
_atom_site_aniso_U_23
_atom_site_aniso_U_13
_atom_site_aniso_U_12
Cd1 0.02090(9) 0.02737(9) 0.02083(9) 0.00247(6) 0.00343(6) -0.00122(6)
O4 0.0358(10) 0.0626(12) 0.0320(9) 0.0153(9) -0.0059(8) -0.0124(9)
O3 0.0328(9) 0.0438(11) 0.0464(11) 0.0037(9) -0.0066(8) -0.0104(8)
N7 0.0216(8) 0.0347(10) 0.0182(8) 0.0014(7) 0.0027(7) -0.0044(7)
N4 0.0326(10) 0.0285(10) 0.0310(10) 0.0030(8) -0.0017(8) -0.0075(8)
C20 0.0274(11) 0.0434(14) 0.0278(11) 0.0030(10) 0.0006(9) -0.0108(10)
N11 0.0505(14) 0.0744(18) 0.0346(12) 0.0134(12) 0.0187(10) -0.0119(13)
O2 0.0446(11) 0.0686(14) 0.0434(11) -0.0076(10) -0.0099(9) -0.0046(10)
N10 0.0318(10) 0.0393(11) 0.0205(9) 0.0081(8) 0.0091(8) 0.0042(8)
N1 0.0365(11) 0.0371(11) 0.0438(12) 0.0166(10) 0.0169(9) 0.0045(9)
O1 0.0311(9) 0.0362(10) 0.0683(13) -0.0044(10) -0.0015(9) -0.0103(8)
C22 0.0583(19) 0.084(2) 0.0359(15) 0.0216(15) 0.0243(14) 0.0024(17)
N6 0.0379(11) 0.0325(11) 0.0333(11) 0.0056(9) -0.0003(9) 0.0016(9)
C17 0.0290(10) 0.0305(11) 0.0176(10) 0.0040(8) 0.0067(8) 0.0027(9)
N12 0.0535(15) 0.101(2) 0.0236(11) 0.0220(13) 0.0126(11) 0.0126(15)
N8 0.0293(10) 0.0448(12) 0.0214(9) -0.0001(8) 0.0008(7) -0.0091(9)
C14 0.0261(10) 0.0359(11) 0.0157(9) 0.0022(8) 0.0037(8) -0.0031(9)
N9 0.0266(9) 0.0400(11) 0.0250(9) 0.0051(8) 0.0056(7) -0.0041(8)
N3 0.0385(11) 0.0359(11) 0.0407(12) 0.0101(9) 0.0173(10) -0.0007(9)
C16 0.0256(10) 0.0345(12) 0.0177(10) 0.0017(8) 0.0022(8) -0.0004(9)
C15 0.0229(10) 0.0297(11) 0.0195(9) 0.0007(8) 0.0053(8) -0.0031(8)
C3 0.0270(11) 0.0257(11) 0.0323(11) 0.0005(9) 0.0067(9) -0.0046(9)
C18 0.0252(10) 0.0333(12) 0.0241(10) 0.0027(9) 0.0079(8) -0.0018(9)
C19 0.0264(10) 0.0400(12) 0.0200(10) 0.0021(9) 0.0045(8) -0.0046(9)
C7 0.0307(12) 0.0438(14) 0.0248(11) 0.0041(10) 0.0056(9) 0.0013(10)
N5 0.0686(19) 0.0565(17) 0.0558(17) 0.0191(13) -0.0272(14) -0.0357(14)
C6 0.0309(11) 0.0348(12) 0.0335(12) 0.0096(10) 0.0119(10) -0.0026(10)
C4 0.0289(11) 0.0277(11) 0.0285(11) 0.0039(9) 0.0051(9) -0.0026(9)
C2 0.0255(10) 0.0324(12) 0.0304(11) -0.0031(9) 0.0069(9) -0.0011(9)
C11 0.0308(12) 0.0309(12) 0.0383(13) 0.0086(10) 0.0013(10) -0.0025(10)
C5 0.0283(11) 0.0324(12) 0.0366(13) 0.0060(10) 0.0034(10) -0.0079(9)
C12 0.0231(10) 0.0425(12) 0.0204(10) -0.0030(9) 0.0048(8) -0.0020(9)
C10 0.0603(19) 0.0488(17) 0.0482(17) 0.0119(14) -0.0217(14) -0.0219(15)
C13 0.0244(10) 0.0334(11) 0.0184(10) -0.0003(8) 0.0035(8) -0.0009(9)
C21 0.0428(15) 0.081(2) 0.0223(12) 0.0136(13) 0.0049(11) -0.0002(15)
C1 0.0249(11) 0.0420(14) 0.0418(14) -0.0137(11) 0.0039(10) 0.0019(10)
C9 0.087(3) 0.0370(15) 0.105(3) 0.0152(17) 0.074(2) 0.0066(16)
O1W 0.091(2) 0.101(3) 0.163(4) 0.063(3) -0.002(2) -0.021(2)
N2 0.11(2) 0.057(13) 0.20(3) 0.05(2) 0.12(2) 0.027(16)
C8 0.12(3) 0.057(14) 0.10(2) 0.060(16) 0.089(18) 0.066(18)
N2' 0.066(8) 0.027(4) 0.054(5) -0.005(4) 0.047(6) -0.008(6)
C8' 0.066(9) 0.020(5) 0.040(7) 0.008(5) 0.024(6) 0.005(5)
N2'' 0.032(5) 0.051(7) 0.091(9) 0.042(6) 0.024(5) 0.017(4)
C8'' 0.034(5) 0.058(7) 0.058(10) 0.035(7) 0.013(6) 0.011(4)

loop_
_atom_type_symbol
_atom_type_description
_atom_type_scat_dispersion_real
_atom_type_scat_dispersion_imag
_atom_type_scat_source
C C 0.0033 0.0016 'International Tables Vol C Tables 4.2.6.8 and 6.1.1.4'
H H 0.0000 0.0000 'International Tables Vol C Tables 4.2.6.8 and 6.1.1.4'
N N 0.0061 0.0033 'International Tables Vol C Tables 4.2.6.8 and 6.1.1.4'
O O 0.0106 0.0060 'International Tables Vol C Tables 4.2.6.8 and 6.1.1.4'
Cd Cd -0.8075 1.2024 'International Tables Vol C Tables 4.2.6.8 and 6.1.1.4'

loop_
_geom_angle_atom_site_label_1
_geom_angle_atom_site_label_2
_geom_angle_atom_site_label_3
_geom_angle
_geom_angle_site_symmetry_1
_geom_angle_site_symmetry_3
N9 Cd1 N3 176.91(7) . .
N9 Cd1 O3 97.17(7) . 4_645
N3 Cd1 O3 85.58(8) . 4_645
N9 Cd1 O1 81.64(7) . 2_665
N3 Cd1 O1 95.29(8) . 2_665
O3 Cd1 O1 145.60(7) 4_645 2_665
N9 Cd1 N6 89.35(8) . 6_545
N3 Cd1 N6 89.72(8) . 6_545
O3 Cd1 N6 134.22(7) 4_645 6_545
O1 Cd1 N6 80.17(7) 2_665 6_545
N9 Cd1 O4 90.32(7) . 4_645
N3 Cd1 O4 92.44(8) . 4_645
O3 Cd1 O4 54.26(6) 4_645 4_645
O1 Cd1 O4 159.19(7) 2_665 4_645
N6 Cd1 O4 80.57(7) 6_545 4_645
N9 Cd1 O2 94.27(7) . 2_665
N3 Cd1 O2 84.13(8) . 2_665
O3 Cd1 O2 93.68(6) 4_645 2_665
O1 Cd1 O2 52.43(7) 2_665 2_665
N6 Cd1 O2 131.10(7) 6_545 2_665
O4 Cd1 O2 147.95(6) 4_645 2_665
N9 Cd1 C12 94.52(7) . 4_645
N3 Cd1 C12 88.57(7) . 4_645
O3 Cd1 C12 27.24(7) 4_645 4_645
O1 Cd1 C12 171.66(7) 2_665 4_645
N6 Cd1 C12 107.29(8) 6_545 4_645
O4 Cd1 C12 27.02(7) 4_645 4_645
O2 Cd1 C12 120.93(7) 2_665 4_645
C12 O4 Cd1 89.06(15) . 4_655
C12 O3 Cd1 93.99(15) . 4_655
C19 N7 N8 109.85(18) . .
C19 N7 C15 128.37(18) . .
N8 N7 C15 121.73(17) . .
C11 N4 N5 109.1(2) . .
C11 N4 C4 129.4(2) . .
N5 N4 C4 121.5(2) . .
N8 C20 N9 114.7(2) . .
N8 C20 H20A 122.7 . .
N9 C20 H20A 122.7 . .
C22 N11 N10 101.9(2) . .
C1 O2 Cd1 86.51(18) . 2_645
C21 N10 N11 109.4(2) . .
C21 N10 C17 130.0(2) . .
N11 N10 C17 120.4(2) . .
N2 N1 C9 108.2(7) . .
C9 N1 N2'' 103.7(7) . .
N2 N1 C6 120.3(7) . .
C9 N1 C6 131.5(2) . .
N2'' N1 C6 114.3(6) . .
C9 N1 N2' 99.9(5) . .
C6 N1 N2' 121.3(6) . .
C1 O1 Cd1 97.48(16) . 2_645
N11 C22 N12 115.7(3) . .
N11 C22 H22A 122.2 . .
N12 C22 H22A 122.2 . .
C11 N6 C10 102.8(2) . .
C11 N6 Cd1 121.75(17) . 6_546
C10 N6 Cd1 132.96(18) . 6_546
C18 C17 C16 121.80(19) . .
C18 C17 N10 118.5(2) . .
C16 C17 N10 119.7(2) . .
C21 N12 C22 102.4(2) . .
C20 N8 N7 102.41(18) . .
C15 C14 C13 119.53(19) . .
C15 C14 H14A 120.2 . .
C13 C14 H14A 120.2 . .
C19 N9 C20 103.14(18) . .
C19 N9 Cd1 131.00(15) . .
C20 N9 Cd1 125.85(15) . .
C8 N3 C9 100.5(8) . .
C9 N3 C8'' 95.9(8) . .
C9 N3 C8' 97.7(7) . .
C8 N3 Cd1 132.5(7) . .
C9 N3 Cd1 126.8(2) . .
C8'' N3 Cd1 124.4(7) . .
C8' N3 Cd1 129.4(7) . .
C17 C16 C15 117.9(2) . .
C17 C16 H16A 121.1 . .
C15 C16 H16A 121.1 . .
C14 C15 C16 121.6(2) . .
C14 C15 N7 118.81(18) . .
C16 C15 N7 119.61(19) . .
C4 C3 C2 119.9(2) . .
C4 C3 H3A 120.1 . .
C2 C3 H3A 120.1 . .
C17 C18 C13 119.0(2) . .
C17 C18 H18A 120.5 . .
C13 C18 H18A 120.5 . .
N9 C19 N7 109.93(19) . .
N9 C19 H19A 125.0 . .
N7 C19 H19A 125.0 . .
C6 C7 C2 119.1(2) . .
C6 C7 H7A 120.4 . .
C2 C7 H7A 120.4 . .
C10 N5 N4 102.0(2) . .
C5 C6 C7 122.2(2) . .
C5 C6 N1 118.5(2) . .
C7 C6 N1 119.2(2) . .
C3 C4 C5 121.2(2) . .
C3 C4 N4 120.2(2) . .
C5 C4 N4 118.7(2) . .
C3 C2 C7 119.7(2) . .
C3 C2 C1 119.3(2) . .
C7 C2 C1 121.0(2) . .
N6 C11 N4 110.6(2) . .
N6 C11 H11A 124.7 . .
N4 C11 H11A 124.7 . .
C6 C5 C4 117.9(2) . .
C6 C5 H5A 121.0 . .
C4 C5 H5A 121.0 . .
O4 C12 O3 122.7(2) . .
O4 C12 C13 118.4(2) . .
O3 C12 C13 118.9(2) . .
O4 C12 Cd1 63.92(12) . 4_655
O3 C12 Cd1 58.77(12) . 4_655
C13 C12 Cd1 177.51(17) . 4_655
N5 C10 N6 115.5(2) . .
N5 C10 H10A 122.3 . .
N6 C10 H10A 122.3 . .
C18 C13 C14 120.1(2) . .
C18 C13 C12 120.6(2) . .
C14 C13 C12 119.17(19) . .
N12 C21 N10 110.6(3) . .
N12 C21 H21A 124.7 . .
N10 C21 H21A 124.7 . .
O1 C1 O2 123.6(2) . .
O1 C1 C2 117.2(2) . .
O2 C1 C2 119.2(3) . .
N1 C9 N3 114.7(3) . .
N1 C9 C8'' 76.3(5) . .
N3 C9 C8'' 44.1(5) . .
N1 C9 C8 75.0(5) . .
N3 C9 C8 39.7(5) . .
N1 C9 C8' 77.7(6) . .
N3 C9 C8' 42.4(5) . .
N1 C9 H9 122.6 . .
N3 C9 H9 122.7 . .
C8'' C9 H9 152.5 . .
C8 C9 H9 162.4 . .
C8' C9 H9 151.5 . .
N1 N2 C8 100.8(13) . .
N3 C8 N2 115.6(14) . .
N3 C8 C9 39.8(5) . .
N2 C8 C9 75.8(10) . .
N3 C8 H8 122.2 . .
N2 C8 H8 122.2 . .
C9 C8 H8 162.0 . .
C8' N2' N1 102.7(11) . .
N2' C8' N3 115.0(12) . .
N2' C8' C9 76.7(9) . .
N3 C8' C9 39.9(4) . .
N2' C8' H8' 122.5 . .
N3 C8' H8' 122.5 . .
C9 C8' H8' 158.1 . .
C8'' N2'' N1 100.6(11) . .
N2'' C8'' N3 113.5(13) . .
N2'' C8'' C9 74.8(10) . .
N3 C8'' C9 39.9(5) . .
N2'' C8'' H8'' 123.3 . .
N3 C8'' H8'' 123.3 . .
C9 C8'' H8'' 159.8 . .

loop_
_geom_bond_atom_site_label_1
_geom_bond_atom_site_label_2
_geom_bond_distance
_geom_bond_site_symmetry_2
Cd1 N9 2.3246(19) .
Cd1 N3 2.328(2) .
Cd1 O3 2.3473(18) 4_645
Cd1 O1 2.3526(18) 2_665
Cd1 N6 2.364(2) 6_545
Cd1 O4 2.4600(18) 4_645
Cd1 O2 2.582(2) 2_665
Cd1 C12 2.739(2) 4_645
O4 C12 1.244(3) .
O3 C12 1.257(3) .
N7 C19 1.337(3) .
N7 N8 1.363(3) .
N7 C15 1.426(3) .
N4 C11 1.323(3) .
N4 N5 1.363(3) .
N4 C4 1.421(3) .
C20 N8 1.311(3) .
C20 N9 1.361(3) .
C20 H20A 0.9300 .
N11 C22 1.311(4) .
N11 N10 1.363(3) .
O2 C1 1.246(3) .
N10 C21 1.330(3) .
N10 C17 1.425(3) .
N1 N2 1.324(18) .
N1 C9 1.279(3) .
N1 N2'' 1.388(12) .
N1 C6 1.432(3) .
N1 N2' 1.463(13) .
O1 C1 1.238(3) .
C22 N12 1.345(5) .
C22 H22A 0.9300 .
N6 C11 1.317(3) .
N6 C10 1.332(4) .
C17 C18 1.384(3) .
C17 C16 1.385(3) .
N12 C21 1.318(4) .
C14 C15 1.378(3) .
C14 C13 1.386(3) .
C14 H14A 0.9300 .
N9 C19 1.318(3) .
N3 C8 1.287(15) .
N3 C9 1.292(4) .
N3 C8'' 1.401(17) .
N3 C8' 1.358(18) .
C16 C15 1.386(3) .
C16 H16A 0.9300 .
C3 C4 1.383(3) .
C3 C2 1.387(3) .
C3 H3A 0.9300 .
C18 C13 1.389(3) .
C18 H18A 0.9300 .
C19 H19A 0.9300 .
C7 C6 1.380(4) .
C7 C2 1.388(4) .
C7 H7A 0.9300 .
N5 C10 1.309(4) .
C6 C5 1.378(3) .
C4 C5 1.384(3) .
C2 C1 1.515(3) .
C11 H11A 0.9300 .
C5 H5A 0.9300 .
C12 C13 1.502(3) .
C10 H10A 0.9300 .
C21 H21A 0.9300 .
C9 C8'' 2.002(18) .
C9 C8 1.983(16) .
C9 C8' 1.996(16) .
C9 H9 0.9300 .
N2 C8 1.35(2) .
C8 H8 0.9300 .
N2' C8' 1.26(2) .
C8' H8' 0.9300 .
N2'' C8'' 1.35(2) .
C8'' H8'' 0.9300 .

loop_
_geom_torsion_atom_site_label_1
_geom_torsion_atom_site_label_2
_geom_torsion_atom_site_label_3
_geom_torsion_atom_site_label_4
_geom_torsion
_geom_torsion_site_symmetry_1
C22 N11 N10 C21 0.5(3) .
C22 N11 N10 C17 176.8(3) .
N10 N11 C22 N12 -0.3(4) .
C21 N10 C17 C18 172.0(3) .
N11 N10 C17 C18 -3.5(3) .
C21 N10 C17 C16 -6.3(4) .
N11 N10 C17 C16 178.2(2) .
N11 C22 N12 C21 0.0(4) .
N9 C20 N8 N7 0.0(3) .
C19 N7 N8 C20 -0.1(3) .
C15 N7 N8 C20 177.9(2) .
N8 C20 N9 C19 0.0(3) .
N8 C20 N9 Cd1 179.56(17) .
C18 C17 C16 C15 -2.6(3) .
N10 C17 C16 C15 175.7(2) .
C13 C14 C15 C16 2.5(4) .
C13 C14 C15 N7 -179.3(2) .
C17 C16 C15 C14 -0.4(3) .
C17 C16 C15 N7 -178.5(2) .
C19 N7 C15 C14 17.5(4) .
N8 N7 C15 C14 -160.0(2) .
C19 N7 C15 C16 -164.3(2) .
N8 N7 C15 C16 18.2(3) .
C16 C17 C18 C13 3.3(4) .
N10 C17 C18 C13 -174.9(2) .
C20 N9 C19 N7 -0.1(3) .
Cd1 N9 C19 N7 -179.56(16) .
N8 N7 C19 N9 0.1(3) .
C15 N7 C19 N9 -177.7(2) .
C11 N4 N5 C10 0.4(4) .
C4 N4 N5 C10 179.8(3) .
C2 C7 C6 C5 -0.1(4) .
C2 C7 C6 N1 179.0(2) .
N2 N1 C6 C5 -94.3(13) .
C9 N1 C6 C5 83.7(4) .
N2'' N1 C6 C5 -138.1(7) .
N2' N1 C6 C5 -60.0(7) .
N2 N1 C6 C7 86.6(13) .
C9 N1 C6 C7 -95.4(4) .
N2'' N1 C6 C7 42.9(8) .
N2' N1 C6 C7 120.9(7) .
C2 C3 C4 C5 -1.1(4) .
C2 C3 C4 N4 179.7(2) .
C11 N4 C4 C3 -2.9(4) .
N5 N4 C4 C3 177.9(3) .
C11 N4 C4 C5 177.8(3) .
N5 N4 C4 C5 -1.4(4) .
C4 C3 C2 C7 0.2(4) .
C4 C3 C2 C1 179.0(2) .
C6 C7 C2 C3 0.3(4) .
C6 C7 C2 C1 -178.4(2) .
C10 N6 C11 N4 1.7(3) .
Cd1 N6 C11 N4 -162.43(17) 6_546
N5 N4 C11 N6 -1.4(3) .
C4 N4 C11 N6 179.3(2) .
C7 C6 C5 C4 -0.7(4) .
N1 C6 C5 C4 -179.8(2) .
C3 C4 C5 C6 1.3(4) .
N4 C4 C5 C6 -179.5(2) .
Cd1 O4 C12 O3 -1.3(3) 4_655
Cd1 O4 C12 C13 179.03(19) 4_655
Cd1 O3 C12 O4 1.4(3) 4_655
Cd1 O3 C12 C13 -178.96(18) 4_655
N4 N5 C10 N6 0.7(5) .
C11 N6 C10 N5 -1.5(4) .
Cd1 N6 C10 N5 160.0(3) 6_546
C17 C18 C13 C14 -1.1(3) .
C17 C18 C13 C12 176.5(2) .
C15 C14 C13 C18 -1.8(4) .
C15 C14 C13 C12 -179.4(2) .
O4 C12 C13 C18 -146.4(2) .
O3 C12 C13 C18 33.9(3) .
O4 C12 C13 C14 31.2(3) .
O3 C12 C13 C14 -148.4(2) .
C22 N12 C21 N10 0.4(4) .
N11 N10 C21 N12 -0.5(4) .
C17 N10 C21 N12 -176.4(3) .
Cd1 O1 C1 O2 -0.5(3) 2_645
Cd1 O1 C1 C2 -179.20(18) 2_645
Cd1 O2 C1 O1 0.4(3) 2_645
Cd1 O2 C1 C2 179.1(2) 2_645
C3 C2 C1 O1 -0.2(3) .
C7 C2 C1 O1 178.6(2) .
C3 C2 C1 O2 -179.0(2) .
C7 C2 C1 O2 -0.2(4) .
N2 N1 C9 N3 -3.3(12) .
N2'' N1 C9 N3 37.1(8) .
C6 N1 C9 N3 178.4(3) .
N2' N1 C9 N3 -32.4(7) .
N2'' N1 C9 C8'' 14.8(8) .
C6 N1 C9 C8'' 156.0(5) .
N2 N1 C9 C8 -2.7(14) .
C6 N1 C9 C8 179.0(8) .
C6 N1 C9 C8' -160.2(5) .
N2' N1 C9 C8' -11.1(7) .
C8 N3 C9 N1 0.9(13) .
C8'' N3 C9 N1 -32.1(8) .
C8' N3 C9 N1 31.8(8) .
Cd1 N3 C9 N1 -174.0(2) .
Cd1 N3 C9 C8'' -141.9(7) .
Cd1 N3 C9 C8 -174.9(12) .
Cd1 N3 C9 C8' 154.2(7) .
C9 N1 N2 C8 4(2) .
C6 N1 N2 C8 -177.6(13) .
C9 N3 C8 N2 2(2) .
Cd1 N3 C8 N2 176.3(14) .
Cd1 N3 C8 C9 174.5(14) .
N1 N2 C8 N3 -4(3) .
N1 N2 C8 C9 -2.5(13) .
C9 N1 N2' C8' 17.8(11) .
C6 N1 N2' C8' 171.1(8) .
N1 N2' C8' N3 0.0(15) .
N1 N2' C8' C9 -11.4(7) .
C9 N3 C8' N2' -17.5(13) .
Cd1 N3 C8' N2' -170.7(9) .
Cd1 N3 C8' C9 -153.2(6) .
C9 N1 N2'' C8'' -22.0(12) .
C6 N1 N2'' C8'' -171.1(9) .
N1 N2'' C8'' N3 3.9(16) .
N1 N2'' C8'' C9 13.9(8) .
C9 N3 C8'' N2'' 15.2(13) .
Cd1 N3 C8'' N2'' 158.4(9) .
Cd1 N3 C8'' C9 143.2(6) .
